data_4129531
loop_
_publ_author_name
'Smiles, Danil E.'
'Wu, Guang'
'Hrob\'arik, Peter'
'Hayton, Trevor W.'

_publ_section_title
;
 Use of (77)Se and (125)Te NMR Spectroscopy to Probe Covalency of the
 Actinide-Chalcogen Bonding in [Th(En){N(SiMe3)2}3](-) (E = Se, Te; n = 1,
 2) and Their Oxo-Uranium(VI) Congeners.
;
_journal_issue 3
_journal_name_full 'Journal of the American Chemical Society'
_journal_page_first 814
_journal_page_last 825
_journal_paper_doi 10.1021/jacs.5b07767
_journal_volume 138
_journal_year 2016
_chemical_formula_sum 'C32 H83 K N3 O6.5 Si6 Te2 Th'
_chemical_formula_weight 1313.93
_space_group_IT_number 2
_space_group_name_Hall '-P 1'
_space_group_name_H-M_alt 'P -1'
_symmetry_cell_setting triclinic
_symmetry_space_group_name_H-M 'P -1'
_atom_sites_solution_hydrogens geom
_atom_sites_solution_primary direct
_atom_sites_solution_secondary difmap
_audit_creation_method SHELXL-97
_cell_angle_alpha 88.665(3)
_cell_angle_beta 89.012(3)
_cell_angle_gamma 69.407(3)
_cell_formula_units_Z 2
_cell_length_a 11.1836(15)
_cell_length_b 14.689(2)
_cell_length_c 17.923(2)
_cell_measurement_temperature 104(2)
_cell_volume 2755.3(6)
_computing_structure_refinement 'SHELXL-97 (Sheldrick, 2008)'
_computing_structure_solution 'SHELXS-97 (Sheldrick, 2008)'
_diffrn_ambient_temperature 104(2)
_diffrn_measured_fraction_theta_full 0.996
_diffrn_measured_fraction_theta_max 0.996
_diffrn_measurement_device_type 'Bruker KAPPA APEX II'
_diffrn_radiation_monochromator graphite
_diffrn_radiation_source 'fine-focus sealed tube'
_diffrn_radiation_type MoK\a
_diffrn_radiation_wavelength 0.71073
_diffrn_reflns_av_R_equivalents 0.0446
_diffrn_reflns_av_sigmaI/netI 0.0589
_diffrn_reflns_limit_h_max 14
_diffrn_reflns_limit_h_min -14
_diffrn_reflns_limit_k_max 19
_diffrn_reflns_limit_k_min -19
_diffrn_reflns_limit_l_max 23
_diffrn_reflns_limit_l_min -23
_diffrn_reflns_number 31551
_diffrn_reflns_theta_full 27.91
_diffrn_reflns_theta_max 27.91
_diffrn_reflns_theta_min 1.14
_exptl_absorpt_coefficient_mu 3.987
_exptl_absorpt_correction_T_max 0.7456
_exptl_absorpt_correction_T_min 0.6109
_exptl_absorpt_correction_type multi-scan
_exptl_absorpt_process_details SADABS
_exptl_crystal_colour green
_exptl_crystal_density_diffrn 1.584
_exptl_crystal_density_method 'not measured'
_exptl_crystal_description plate
_exptl_crystal_F_000 1300
_exptl_crystal_size_max 0.1
_exptl_crystal_size_mid 0.08
_exptl_crystal_size_min 0.02
_refine_diff_density_max 1.403
_refine_diff_density_min -0.589
_refine_diff_density_rms 0.134
_refine_ls_extinction_method none
_refine_ls_goodness_of_fit_ref 1.018
_refine_ls_hydrogen_treatment mixed
_refine_ls_matrix_type full
_refine_ls_number_parameters 478
_refine_ls_number_reflns 13139
_refine_ls_number_restraints 0
_refine_ls_restrained_S_all 1.018
_refine_ls_R_factor_all 0.0387
_refine_ls_R_factor_gt 0.0303
_refine_ls_shift/su_max 0.009
_refine_ls_shift/su_mean 0.000
_refine_ls_structure_factor_coef Fsqd
_refine_ls_weighting_details 'calc w=1/[\s^2^(Fo^2^)+(0.0194P)^2^+0.6341P] where P=(Fo^2^+2Fc^2^)/3'
_refine_ls_weighting_scheme calc
_refine_ls_wR_factor_gt 0.0681
_refine_ls_wR_factor_ref 0.0715
_reflns_number_gt 11362
_reflns_number_total 13139
_reflns_threshold_expression >2sigma(I)
_cod_data_source_file ja5b07767_si_001.cif
_cod_data_source_block complex_3
_cod_depositor_comments
;
The following automatic conversions were performed:

data item '_symmetry_cell_setting' value 'Triclinic' was changed to
'triclinic' in accordance with the
/home/saulius/struct/COD-crude-data/automatic-downloads/DataCite-retrospective/ACS/depositions/lib/dictionaries/cif_core.dic
dictionary named 'cif_core.dic' version 2.4.2 last updated on
2011-04-26.

Automatic conversion script
Id: cif_fix_values 6909 2019-04-08 15:41:33Z antanas 
;
_cod_original_cell_volume 2755.4(6)
_cod_original_sg_symbol_H-M P-1
_cod_original_formula_sum 'C32 H83 K N3 O6.50 Si6 Te2 Th'
_cod_database_code 4129531

loop_
_symmetry_equiv_pos_as_xyz
'x, y, z'
'-x, -y, -z'

loop_
_atom_site_label
_atom_site_type_symbol
_atom_site_fract_x
_atom_site_fract_y
_atom_site_fract_z
_atom_site_U_iso_or_equiv
_atom_site_adp_type
_atom_site_occupancy
_atom_site_symmetry_multiplicity
_atom_site_calc_flag
_atom_site_refinement_flags
Th1 Th 0.690454(11) 0.765815(8) 0.696095(7) 0.01162(4) Uani 1 1 d .
Te1 Te 0.86544(2) 0.584293(17) 0.783919(15) 0.02197(6) Uani 1 1 d .
Te2 Te 0.61034(2) 0.608308(17) 0.794524(15) 0.02198(6) Uani 1 1 d .
K1 K 0.81747(8) 0.36601(6) 0.85865(5) 0.02112(17) Uani 1 1 d .
N3 N 0.8554(3) 0.8257(2) 0.66037(17) 0.0155(6) Uani 1 1 d .
Si2 Si 0.49357(10) 1.00110(7) 0.70793(6) 0.0178(2) Uani 1 1 d .
Si5 Si 0.95669(10) 0.83264(7) 0.73100(6) 0.0204(2) Uani 1 1 d .
Si4 Si 0.75200(9) 0.59909(7) 0.54882(6) 0.0151(2) Uani 1 1 d .
Si1 Si 0.49565(10) 0.90407(7) 0.85426(6) 0.0207(2) Uani 1 1 d .
Si6 Si 0.89051(9) 0.86023(7) 0.57195(6) 0.0177(2) Uani 1 1 d .
N1 N 0.5538(3) 0.8981(2) 0.76337(16) 0.0145(6) Uani 1 1 d .
N2 N 0.6378(3) 0.69440(19) 0.59454(17) 0.0137(6) Uani 1 1 d .
O4 O 0.8504(2) 0.29781(17) 0.71563(15) 0.0214(6) Uani 1 1 d .
O5 O 1.0692(2) 0.28266(19) 0.79318(16) 0.0255(6) Uani 1 1 d .
O3 O 0.6279(3) 0.30588(19) 0.79079(18) 0.0295(7) Uani 1 1 d .
O6 O 1.0370(3) 0.3531(2) 0.93920(17) 0.0369(8) Uani 1 1 d .
O2 O 0.5931(3) 0.3720(2) 0.93835(18) 0.0374(8) Uani 1 1 d .
Si3 Si 0.47703(9) 0.71673(7) 0.57951(6) 0.0165(2) Uani 1 1 d .
C6 C 0.5315(3) 0.9670(3) 0.6077(2) 0.0200(8) Uani 1 1 d .
H6A H 0.6229 0.9521 0.5982 0.030 Uiso 1 1 calc R
H6B H 0.4820 1.0214 0.5753 0.030 Uiso 1 1 calc R
H6C H 0.5093 0.9097 0.5973 0.030 Uiso 1 1 calc R
O1 O 0.8136(3) 0.3586(2) 1.01668(18) 0.0442(8) Uani 1 1 d .
C14 C 1.1017(4) 0.7198(3) 0.7388(3) 0.0285(9) Uani 1 1 d .
H14A H 1.0758 0.6644 0.7524 0.043 Uiso 1 1 calc R
H14B H 1.1580 0.7282 0.7773 0.043 Uiso 1 1 calc R
H14C H 1.1473 0.7078 0.6908 0.043 Uiso 1 1 calc R
C12 C 0.9175(3) 0.5999(3) 0.5663(2) 0.0230(8) Uani 1 1 d .
H12A H 0.9120 0.6531 0.5997 0.034 Uiso 1 1 calc R
H12B H 0.9568 0.6093 0.5188 0.034 Uiso 1 1 calc R
H12C H 0.9696 0.5378 0.5893 0.034 Uiso 1 1 calc R
C4 C 0.3152(4) 1.0615(3) 0.7111(2) 0.0276(9) Uani 1 1 d .
H4A H 0.2752 1.0135 0.7009 0.041 Uiso 1 1 calc R
H4B H 0.2888 1.1139 0.6733 0.041 Uiso 1 1 calc R
H4C H 0.2886 1.0886 0.7606 0.041 Uiso 1 1 calc R
C13 C 0.8704(4) 0.8517(3) 0.8233(2) 0.0280(9) Uani 1 1 d .
H13A H 0.7971 0.9128 0.8214 0.042 Uiso 1 1 calc R
H13B H 0.9286 0.8548 0.8626 0.042 Uiso 1 1 calc R
H13C H 0.8405 0.7976 0.8340 0.042 Uiso 1 1 calc R
C18 C 0.7968(4) 0.8318(3) 0.4954(2) 0.0263(9) Uani 1 1 d .
H18A H 0.8474 0.7694 0.4734 0.039 Uiso 1 1 calc R
H18B H 0.7773 0.8832 0.4569 0.039 Uiso 1 1 calc R
H18C H 0.7170 0.8280 0.5161 0.039 Uiso 1 1 calc R
C24 C 0.7574(4) 0.2663(3) 0.6831(2) 0.0273(9) Uani 1 1 d .
H24A H 0.7760 0.1965 0.6951 0.033 Uiso 1 1 calc R
H24B H 0.7591 0.2745 0.6281 0.033 Uiso 1 1 calc R
C20 C 0.6052(5) 0.3520(4) 1.0161(3) 0.0551(15) Uani 1 1 d .
H20A H 0.6430 0.2809 1.0254 0.066 Uiso 1 1 calc R
H20B H 0.5201 0.3763 1.0406 0.066 Uiso 1 1 calc R
C23 C 0.6286(4) 0.3256(3) 0.7134(2) 0.0284(9) Uani 1 1 d .
H23A H 0.6119 0.3957 0.7042 0.034 Uiso 1 1 calc R
H23B H 0.5613 0.3083 0.6886 0.034 Uiso 1 1 calc R
C5 C 0.5678(5) 1.0949(3) 0.7253(3) 0.0370(11) Uani 1 1 d .
H5A H 0.5401 1.1236 0.7743 0.056 Uiso 1 1 calc R
H5B H 0.5411 1.1459 0.6865 0.056 Uiso 1 1 calc R
H5C H 0.6611 1.0641 0.7242 0.056 Uiso 1 1 calc R
C26 C 1.0593(4) 0.3029(3) 0.7149(2) 0.0254(9) Uani 1 1 d .
H26A H 1.1448 0.2778 0.6910 0.030 Uiso 1 1 calc R
H26B H 1.0226 0.3740 0.7054 0.030 Uiso 1 1 calc R
C29 C 1.0332(5) 0.3389(5) 1.0172(3) 0.0590(16) Uani 1 1 d .
H29A H 1.0986 0.3592 1.0413 0.071 Uiso 1 1 calc R
H29B H 1.0515 0.2693 1.0293 0.071 Uiso 1 1 calc R
C21 C 0.5127(5) 0.3281(4) 0.9039(3) 0.0482(14) Uani 1 1 d .
H21A H 0.4261 0.3528 0.9266 0.058 Uiso 1 1 calc R
H21B H 0.5481 0.2567 0.9116 0.058 Uiso 1 1 calc R
C3 C 0.4599(5) 1.0283(3) 0.8950(3) 0.0381(11) Uani 1 1 d .
H3A H 0.5395 1.0416 0.8993 0.057 Uiso 1 1 calc R
H3B H 0.4209 1.0302 0.9446 0.057 Uiso 1 1 calc R
H3C H 0.4009 1.0777 0.8624 0.057 Uiso 1 1 calc R
C16 C 1.0621(3) 0.7989(3) 0.5444(2) 0.0220(8) Uani 1 1 d .
H16A H 1.1167 0.8171 0.5789 0.033 Uiso 1 1 calc R
H16B H 1.0758 0.8193 0.4935 0.033 Uiso 1 1 calc R
H16C H 1.0837 0.7282 0.5465 0.033 Uiso 1 1 calc R
C27 C 1.1582(4) 0.3180(3) 0.8267(3) 0.0347(10) Uani 1 1 d .
H27A H 1.1331 0.3889 0.8174 0.042 Uiso 1 1 calc R
H27B H 1.2444 0.2856 0.8050 0.042 Uiso 1 1 calc R
C11 C 0.7256(4) 0.6045(3) 0.4456(2) 0.0251(9) Uani 1 1 d .
H11A H 0.6461 0.5933 0.4355 0.038 Uiso 1 1 calc R
H11B H 0.7972 0.5542 0.4215 0.038 Uiso 1 1 calc R
H11C H 0.7198 0.6687 0.4258 0.038 Uiso 1 1 calc R
C30 C 0.9034(6) 0.3982(5) 1.0454(3) 0.0612(17) Uani 1 1 d .
H30A H 0.9016 0.3961 1.1007 0.073 Uiso 1 1 calc R
H30B H 0.8811 0.4668 1.0286 0.073 Uiso 1 1 calc R
C28 C 1.1593(4) 0.2966(4) 0.9089(3) 0.0400(12) Uani 1 1 d .
H28A H 1.1763 0.2265 0.9180 0.048 Uiso 1 1 calc R
H28B H 1.2273 0.3138 0.9330 0.048 Uiso 1 1 calc R
C9 C 0.4244(4) 0.7806(3) 0.4877(2) 0.0284(9) Uani 1 1 d .
H9A H 0.4527 0.8365 0.4831 0.043 Uiso 1 1 calc R
H9B H 0.3310 0.8031 0.4849 0.043 Uiso 1 1 calc R
H9C H 0.4619 0.7356 0.4471 0.043 Uiso 1 1 calc R
C19 C 0.6890(5) 0.4011(4) 1.0471(3) 0.0552(16) Uani 1 1 d .
H19A H 0.6546 0.4714 1.0342 0.066 Uiso 1 1 calc R
H19B H 0.6917 0.3938 1.1021 0.066 Uiso 1 1 calc R
C2 C 0.3436(4) 0.8774(3) 0.8587(2) 0.0316(10) Uani 1 1 d .
H2A H 0.2802 0.9232 0.8260 0.047 Uiso 1 1 calc R
H2B H 0.3109 0.8841 0.9102 0.047 Uiso 1 1 calc R
H2C H 0.3603 0.8108 0.8424 0.047 Uiso 1 1 calc R
C25 C 0.9738(4) 0.2540(3) 0.6833(2) 0.0256(9) Uani 1 1 d .
H25A H 0.9696 0.2624 0.6284 0.031 Uiso 1 1 calc R
H25B H 1.0076 0.1835 0.6956 0.031 Uiso 1 1 calc R
C8 C 0.4317(4) 0.6057(3) 0.5814(3) 0.0270(9) Uani 1 1 d .
H8A H 0.4747 0.5635 0.5402 0.041 Uiso 1 1 calc R
H8B H 0.3389 0.6249 0.5761 0.041 Uiso 1 1 calc R
H8C H 0.4576 0.5705 0.6290 0.041 Uiso 1 1 calc R
C22 C 0.5057(4) 0.3523(3) 0.8233(3) 0.0384(11) Uani 1 1 d .
H22A H 0.4420 0.3299 0.7996 0.046 Uiso 1 1 calc R
H22B H 0.4791 0.4236 0.8157 0.046 Uiso 1 1 calc R
C7 C 0.3769(3) 0.7968(3) 0.6538(2) 0.0220(8) Uani 1 1 d .
H7A H 0.4315 0.7995 0.6953 0.033 Uiso 1 1 calc R
H7B H 0.3123 0.7704 0.6719 0.033 Uiso 1 1 calc R
H7C H 0.3345 0.8625 0.6332 0.033 Uiso 1 1 calc R
C15 C 1.0165(4) 0.9374(3) 0.7216(3) 0.0312(10) Uani 1 1 d .
H15A H 1.0635 0.9327 0.6744 0.047 Uiso 1 1 calc R
H15B H 1.0732 0.9351 0.7632 0.047 Uiso 1 1 calc R
H15C H 0.9437 0.9989 0.7223 0.047 Uiso 1 1 calc R
C1 C 0.6104(4) 0.8209(3) 0.9219(2) 0.0258(9) Uani 1 1 d .
H1A H 0.6462 0.7557 0.9010 0.039 Uiso 1 1 calc R
H1B H 0.5657 0.8179 0.9688 0.039 Uiso 1 1 calc R
H1C H 0.6796 0.8455 0.9312 0.039 Uiso 1 1 calc R
C10 C 0.7558(4) 0.4769(3) 0.5814(2) 0.0225(8) Uani 1 1 d .
H10A H 0.7670 0.4710 0.6356 0.034 Uiso 1 1 calc R
H10B H 0.8270 0.4266 0.5570 0.034 Uiso 1 1 calc R
H10C H 0.6753 0.4688 0.5687 0.034 Uiso 1 1 calc R
O7 O 1.0000 0.0000 1.0000 0.117(3) Uani 1 2 d S
C17 C 0.8556(4) 0.9949(3) 0.5622(3) 0.0293(9) Uani 1 1 d .
H17A H 0.7740 1.0301 0.5869 0.044 Uiso 1 1 calc R
H17B H 0.8507 1.0135 0.5092 0.044 Uiso 1 1 calc R
H17C H 0.9240 1.0112 0.5855 0.044 Uiso 1 1 calc R
C32A C 0.9052(15) 0.0680(11) 0.9603(9) 0.074(4) Uiso 0.50 1 d P
C31 C 0.9052(12) 0.1159(9) 0.9019(8) 0.151(4) Uiso 1 1 d .
C32B C 0.9964(17) 0.0464(12) 0.9416(10) 0.083(4) Uiso 0.50 1 d P

loop_
_atom_site_aniso_label
_atom_site_aniso_U_11
_atom_site_aniso_U_22
_atom_site_aniso_U_33
_atom_site_aniso_U_23
_atom_site_aniso_U_13
_atom_site_aniso_U_12
Th1 0.01232(6) 0.01101(6) 0.01160(7) -0.00031(4) -0.00013(4) -0.00418(5)
Te1 0.02288(13) 0.01594(12) 0.02505(15) 0.00509(10) -0.00572(10) -0.00435(10)
Te2 0.02642(14) 0.01711(12) 0.02267(15) 0.00165(10) 0.00790(10) -0.00848(10)
K1 0.0248(4) 0.0193(4) 0.0179(4) 0.0013(3) 0.0017(3) -0.0063(3)
N3 0.0145(14) 0.0137(14) 0.0181(17) 0.0026(11) -0.0005(12) -0.0050(12)
Si2 0.0221(5) 0.0121(5) 0.0177(6) -0.0001(4) -0.0038(4) -0.0038(4)
Si5 0.0181(5) 0.0202(5) 0.0245(6) 0.0009(4) -0.0058(4) -0.0087(4)
Si4 0.0142(5) 0.0151(5) 0.0143(5) -0.0027(4) 0.0008(4) -0.0031(4)
Si1 0.0251(6) 0.0179(5) 0.0134(5) -0.0025(4) 0.0000(4) -0.0003(4)
Si6 0.0143(5) 0.0180(5) 0.0212(6) 0.0036(4) 0.0009(4) -0.0065(4)
N1 0.0172(15) 0.0136(14) 0.0117(16) -0.0001(11) -0.0019(12) -0.0040(12)
N2 0.0129(14) 0.0120(13) 0.0157(16) -0.0005(11) 0.0010(11) -0.0039(11)
O4 0.0219(14) 0.0201(13) 0.0209(15) -0.0052(11) 0.0018(11) -0.0058(11)
O5 0.0224(14) 0.0267(14) 0.0272(17) 0.0007(12) 0.0002(12) -0.0082(12)
O3 0.0278(15) 0.0273(15) 0.0366(19) -0.0039(13) 0.0072(13) -0.0139(13)
O6 0.0335(17) 0.0425(18) 0.0245(18) -0.0013(14) -0.0116(14) -0.0001(14)
O2 0.0457(19) 0.0353(17) 0.0290(19) 0.0024(14) 0.0181(15) -0.0126(15)
Si3 0.0131(5) 0.0177(5) 0.0184(6) -0.0049(4) -0.0012(4) -0.0049(4)
C6 0.0171(18) 0.0207(18) 0.020(2) 0.0008(15) -0.0003(15) -0.0039(15)
O1 0.049(2) 0.049(2) 0.0207(18) 0.0021(15) 0.0019(15) 0.0003(17)
C14 0.0171(19) 0.032(2) 0.036(3) 0.0026(18) -0.0057(17) -0.0071(17)
C12 0.0145(18) 0.0231(19) 0.029(2) -0.0098(16) 0.0046(16) -0.0039(15)
C4 0.029(2) 0.0209(19) 0.020(2) -0.0013(16) 0.0001(17) 0.0067(17)
C13 0.029(2) 0.033(2) 0.025(2) -0.0040(17) -0.0041(17) -0.0134(18)
C18 0.023(2) 0.032(2) 0.023(2) 0.0106(17) -0.0054(17) -0.0098(17)
C24 0.036(2) 0.022(2) 0.027(2) -0.0035(16) -0.0031(18) -0.0135(18)
C20 0.057(4) 0.065(4) 0.032(3) 0.011(3) 0.021(3) -0.010(3)
C23 0.032(2) 0.023(2) 0.034(3) -0.0003(17) -0.0025(19) -0.0144(18)
C5 0.057(3) 0.023(2) 0.039(3) 0.0029(18) -0.013(2) -0.024(2)
C26 0.0199(19) 0.023(2) 0.029(2) -0.0021(16) 0.0096(16) -0.0028(16)
C29 0.051(3) 0.079(4) 0.031(3) 0.002(3) -0.018(3) -0.003(3)
C21 0.046(3) 0.041(3) 0.064(4) -0.010(3) 0.030(3) -0.025(2)
C3 0.053(3) 0.026(2) 0.022(2) -0.0073(18) -0.008(2) 0.004(2)
C16 0.0158(18) 0.0211(19) 0.029(2) 0.0011(16) 0.0030(16) -0.0063(15)
C27 0.023(2) 0.040(3) 0.042(3) 0.000(2) -0.0071(19) -0.0125(19)
C11 0.023(2) 0.028(2) 0.021(2) -0.0071(16) 0.0002(16) -0.0057(17)
C30 0.069(4) 0.080(4) 0.018(3) -0.012(3) -0.008(3) -0.006(3)
C28 0.023(2) 0.045(3) 0.046(3) 0.000(2) -0.017(2) -0.004(2)
C9 0.0169(19) 0.036(2) 0.026(2) 0.0016(18) -0.0067(16) -0.0008(17)
C19 0.060(4) 0.067(4) 0.013(2) -0.001(2) 0.010(2) 0.009(3)
C2 0.024(2) 0.046(3) 0.019(2) 0.0057(19) 0.0040(17) -0.0065(19)
C25 0.027(2) 0.0197(19) 0.025(2) -0.0040(16) 0.0036(17) -0.0016(16)
C8 0.0181(19) 0.023(2) 0.040(3) -0.0143(17) -0.0020(17) -0.0074(16)
C22 0.025(2) 0.045(3) 0.052(3) -0.011(2) 0.012(2) -0.020(2)
C7 0.0147(18) 0.0238(19) 0.030(2) -0.0111(16) 0.0021(16) -0.0089(15)
C15 0.030(2) 0.030(2) 0.041(3) 0.0011(18) -0.0081(19) -0.0185(19)
C1 0.027(2) 0.026(2) 0.018(2) -0.0010(16) -0.0010(16) -0.0012(17)
C10 0.0216(19) 0.0168(18) 0.027(2) -0.0038(15) 0.0022(16) -0.0036(15)
O7 0.199(10) 0.031(3) 0.092(7) -0.003(4) 0.020(6) -0.005(5)
C17 0.026(2) 0.022(2) 0.038(3) 0.0086(17) 0.0076(18) -0.0061(17)

loop_
_atom_type_symbol
_atom_type_description
_atom_type_scat_dispersion_real
_atom_type_scat_dispersion_imag
_atom_type_scat_source
C C 0.0033 0.0016 'International Tables Vol C Tables 4.2.6.8 and 6.1.1.4'
H H 0.0000 0.0000 'International Tables Vol C Tables 4.2.6.8 and 6.1.1.4'
N N 0.0061 0.0033 'International Tables Vol C Tables 4.2.6.8 and 6.1.1.4'
O O 0.0106 0.0060 'International Tables Vol C Tables 4.2.6.8 and 6.1.1.4'
Si Si 0.0817 0.0704 'International Tables Vol C Tables 4.2.6.8 and 6.1.1.4'
K K 0.2009 0.2494 'International Tables Vol C Tables 4.2.6.8 and 6.1.1.4'
Te Te -0.5308 1.6751 'International Tables Vol C Tables 4.2.6.8 and 6.1.1.4'
Th Th -7.2400 8.8979 'International Tables Vol C Tables 4.2.6.8 and 6.1.1.4'

loop_
_geom_angle_atom_site_label_1
_geom_angle_atom_site_label_2
_geom_angle_atom_site_label_3
_geom_angle
_geom_angle_site_symmetry_1
_geom_angle_site_symmetry_3
N2 Th1 N1 126.82(10) . .
N2 Th1 N3 108.91(10) . .
N1 Th1 N3 100.76(10) . .
N2 Th1 Te1 101.21(7) . .
N1 Th1 Te1 118.70(7) . .
N3 Th1 Te1 95.96(7) . .
N2 Th1 Te2 85.26(7) . .
N1 Th1 Te2 93.14(7) . .
N3 Th1 Te2 146.99(7) . .
Te1 Th1 Te2 51.368(11) . .
Te2 Te1 Th1 66.753(10) . .
Te2 Te1 K1 68.203(15) . .
Th1 Te1 K1 132.937(17) . .
Te1 Te2 Th1 61.879(8) . .
Te1 Te2 K1 67.633(16) . .
Th1 Te2 K1 127.733(17) . .
O4 K1 O6 117.91(9) . .
O4 K1 O1 157.92(9) . .
O6 K1 O1 59.77(10) . .
O4 K1 O2 118.28(9) . .
O6 K1 O2 119.00(10) . .
O1 K1 O2 59.23(10) . .
O4 K1 O3 59.25(8) . .
O6 K1 O3 159.21(9) . .
O1 K1 O3 114.15(10) . .
O2 K1 O3 59.03(9) . .
O4 K1 O5 58.93(8) . .
O6 K1 O5 58.98(9) . .
O1 K1 O5 114.12(9) . .
O2 K1 O5 158.01(9) . .
O3 K1 O5 114.11(8) . .
O4 K1 Te1 87.41(6) . .
O6 K1 Te1 81.17(7) . .
O1 K1 Te1 112.71(8) . .
O2 K1 Te1 122.75(6) . .
O3 K1 Te1 118.05(7) . .
O5 K1 Te1 79.21(6) . .
O4 K1 Te2 91.62(6) . .
O6 K1 Te2 117.54(7) . .
O1 K1 Te2 109.01(7) . .
O2 K1 Te2 82.39(7) . .
O3 K1 Te2 83.20(6) . .
O5 K1 Te2 118.69(6) . .
Te1 K1 Te2 44.164(13) . .
Si6 N3 Si5 115.59(16) . .
Si6 N3 Th1 128.05(15) . .
Si5 N3 Th1 116.33(15) . .
N1 Si2 C5 113.59(18) . .
N1 Si2 C6 108.90(15) . .
C5 Si2 C6 105.2(2) . .
N1 Si2 C4 115.14(17) . .
C5 Si2 C4 108.6(2) . .
C6 Si2 C4 104.51(17) . .
N3 Si5 C14 112.22(17) . .
N3 Si5 C13 110.22(16) . .
C14 Si5 C13 108.2(2) . .
N3 Si5 C15 115.14(17) . .
C14 Si5 C15 106.35(19) . .
C13 Si5 C15 104.21(19) . .
N2 Si4 C10 113.48(16) . .
N2 Si4 C11 112.22(16) . .
C10 Si4 C11 106.21(18) . .
N2 Si4 C12 110.62(15) . .
C10 Si4 C12 105.24(17) . .
C11 Si4 C12 108.71(19) . .
N1 Si1 C1 114.19(17) . .
N1 Si1 C2 111.17(17) . .
C1 Si1 C2 108.3(2) . .
N1 Si1 C3 112.10(19) . .
C1 Si1 C3 103.48(19) . .
C2 Si1 C3 107.1(2) . .
N3 Si6 C16 113.00(17) . .
N3 Si6 C18 113.96(16) . .
C16 Si6 C18 104.99(18) . .
N3 Si6 C17 112.82(17) . .
C16 Si6 C17 106.59(17) . .
C18 Si6 C17 104.72(19) . .
Si2 N1 Si1 117.19(16) . .
Si2 N1 Th1 111.86(15) . .
Si1 N1 Th1 130.66(15) . .
Si3 N2 Si4 119.37(16) . .
Si3 N2 Th1 117.56(14) . .
Si4 N2 Th1 121.17(14) . .
C24 O4 C25 112.7(3) . .
C24 O4 K1 120.4(2) . .
C25 O4 K1 121.8(2) . .
C27 O5 C26 111.8(3) . .
C27 O5 K1 111.8(2) . .
C26 O5 K1 108.1(2) . .
C23 O3 C22 111.9(3) . .
C23 O3 K1 108.2(2) . .
C22 O3 K1 111.3(2) . .
C29 O6 C28 111.0(4) . .
C29 O6 K1 117.3(3) . .
C28 O6 K1 118.3(2) . .
C20 O2 C21 112.3(4) . .
C20 O2 K1 117.0(3) . .
C21 O2 K1 116.9(3) . .
N2 Si3 C8 114.64(15) . .
N2 Si3 C9 111.36(17) . .
C8 Si3 C9 107.28(19) . .
N2 Si3 C7 110.42(15) . .
C8 Si3 C7 105.47(18) . .
C9 Si3 C7 107.26(19) . .
Si2 C6 H6A 109.5 . .
Si2 C6 H6B 109.5 . .
H6A C6 H6B 109.5 . .
Si2 C6 H6C 109.5 . .
H6A C6 H6C 109.5 . .
H6B C6 H6C 109.5 . .
C19 O1 C30 113.4(4) . .
C19 O1 K1 112.7(3) . .
C30 O1 K1 110.0(3) . .
Si5 C14 H14A 109.5 . .
Si5 C14 H14B 109.5 . .
H14A C14 H14B 109.5 . .
Si5 C14 H14C 109.5 . .
H14A C14 H14C 109.5 . .
H14B C14 H14C 109.5 . .
Si4 C12 H12A 109.5 . .
Si4 C12 H12B 109.5 . .
H12A C12 H12B 109.5 . .
Si4 C12 H12C 109.5 . .
H12A C12 H12C 109.5 . .
H12B C12 H12C 109.5 . .
Si2 C4 H4A 109.5 . .
Si2 C4 H4B 109.5 . .
H4A C4 H4B 109.5 . .
Si2 C4 H4C 109.5 . .
H4A C4 H4C 109.5 . .
H4B C4 H4C 109.5 . .
Si5 C13 H13A 109.5 . .
Si5 C13 H13B 109.5 . .
H13A C13 H13B 109.5 . .
Si5 C13 H13C 109.5 . .
H13A C13 H13C 109.5 . .
H13B C13 H13C 109.5 . .
Si6 C18 H18A 109.5 . .
Si6 C18 H18B 109.5 . .
H18A C18 H18B 109.5 . .
Si6 C18 H18C 109.5 . .
H18A C18 H18C 109.5 . .
H18B C18 H18C 109.5 . .
O4 C24 C23 108.7(3) . .
O4 C24 H24A 110.0 . .
C23 C24 H24A 110.0 . .
O4 C24 H24B 110.0 . .
C23 C24 H24B 110.0 . .
H24A C24 H24B 108.3 . .
O2 C20 C19 108.5(4) . .
O2 C20 H20A 110.0 . .
C19 C20 H20A 110.0 . .
O2 C20 H20B 110.0 . .
C19 C20 H20B 110.0 . .
H20A C20 H20B 108.4 . .
O3 C23 C24 107.8(3) . .
O3 C23 H23A 110.1 . .
C24 C23 H23A 110.1 . .
O3 C23 H23B 110.1 . .
C24 C23 H23B 110.1 . .
H23A C23 H23B 108.5 . .
Si2 C5 H5A 109.5 . .
Si2 C5 H5B 109.5 . .
H5A C5 H5B 109.5 . .
Si2 C5 H5C 109.5 . .
H5A C5 H5C 109.5 . .
H5B C5 H5C 109.5 . .
O5 C26 C25 107.8(3) . .
O5 C26 H26A 110.1 . .
C25 C26 H26A 110.1 . .
O5 C26 H26B 110.1 . .
C25 C26 H26B 110.1 . .
H26A C26 H26B 108.5 . .
O6 C29 C30 108.6(4) . .
O6 C29 H29A 110.0 . .
C30 C29 H29A 110.0 . .
O6 C29 H29B 110.0 . .
C30 C29 H29B 110.0 . .
H29A C29 H29B 108.4 . .
O2 C21 C22 108.7(4) . .
O2 C21 H21A 110.0 . .
C22 C21 H21A 110.0 . .
O2 C21 H21B 110.0 . .
C22 C21 H21B 110.0 . .
H21A C21 H21B 108.3 . .
Si1 C3 H3A 109.5 . .
Si1 C3 H3B 109.5 . .
H3A C3 H3B 109.5 . .
Si1 C3 H3C 109.5 . .
H3A C3 H3C 109.5 . .
H3B C3 H3C 109.5 . .
Si6 C16 H16A 109.5 . .
Si6 C16 H16B 109.5 . .
H16A C16 H16B 109.5 . .
Si6 C16 H16C 109.5 . .
H16A C16 H16C 109.5 . .
H16B C16 H16C 109.5 . .
O5 C27 C28 108.2(4) . .
O5 C27 H27A 110.1 . .
C28 C27 H27A 110.1 . .
O5 C27 H27B 110.1 . .
C28 C27 H27B 110.1 . .
H27A C27 H27B 108.4 . .
Si4 C11 H11A 109.5 . .
Si4 C11 H11B 109.5 . .
H11A C11 H11B 109.5 . .
Si4 C11 H11C 109.5 . .
H11A C11 H11C 109.5 . .
H11B C11 H11C 109.5 . .
O1 C30 C29 108.1(4) . .
O1 C30 H30A 110.1 . .
C29 C30 H30A 110.1 . .
O1 C30 H30B 110.1 . .
C29 C30 H30B 110.1 . .
H30A C30 H30B 108.4 . .
O6 C28 C27 108.1(3) . .
O6 C28 H28A 110.1 . .
C27 C28 H28A 110.1 . .
O6 C28 H28B 110.1 . .
C27 C28 H28B 110.1 . .
H28A C28 H28B 108.4 . .
Si3 C9 H9A 109.5 . .
Si3 C9 H9B 109.5 . .
H9A C9 H9B 109.5 . .
Si3 C9 H9C 109.5 . .
H9A C9 H9C 109.5 . .
H9B C9 H9C 109.5 . .
O1 C19 C20 109.0(4) . .
O1 C19 H19A 109.9 . .
C20 C19 H19A 109.9 . .
O1 C19 H19B 109.9 . .
C20 C19 H19B 109.9 . .
H19A C19 H19B 108.3 . .
Si1 C2 H2A 109.5 . .
Si1 C2 H2B 109.5 . .
H2A C2 H2B 109.5 . .
Si1 C2 H2C 109.5 . .
H2A C2 H2C 109.5 . .
H2B C2 H2C 109.5 . .
O4 C25 C26 107.6(3) . .
O4 C25 H25A 110.2 . .
C26 C25 H25A 110.2 . .
O4 C25 H25B 110.2 . .
C26 C25 H25B 110.2 . .
H25A C25 H25B 108.5 . .
Si3 C8 H8A 109.5 . .
Si3 C8 H8B 109.5 . .
H8A C8 H8B 109.5 . .
Si3 C8 H8C 109.5 . .
H8A C8 H8C 109.5 . .
H8B C8 H8C 109.5 . .
O3 C22 C21 108.6(4) . .
O3 C22 H22A 110.0 . .
C21 C22 H22A 110.0 . .
O3 C22 H22B 110.0 . .
C21 C22 H22B 110.0 . .
H22A C22 H22B 108.3 . .
Si3 C7 H7A 109.5 . .
Si3 C7 H7B 109.5 . .
H7A C7 H7B 109.5 . .
Si3 C7 H7C 109.5 . .
H7A C7 H7C 109.5 . .
H7B C7 H7C 109.5 . .
Si5 C15 H15A 109.5 . .
Si5 C15 H15B 109.5 . .
H15A C15 H15B 109.5 . .
Si5 C15 H15C 109.5 . .
H15A C15 H15C 109.5 . .
H15B C15 H15C 109.5 . .
Si1 C1 H1A 109.5 . .
Si1 C1 H1B 109.5 . .
H1A C1 H1B 109.5 . .
Si1 C1 H1C 109.5 . .
H1A C1 H1C 109.5 . .
H1B C1 H1C 109.5 . .
Si4 C10 H10A 109.5 . .
Si4 C10 H10B 109.5 . .
H10A C10 H10B 109.5 . .
Si4 C10 H10C 109.5 . .
H10A C10 H10C 109.5 . .
H10B C10 H10C 109.5 . .
C32B O7 C32B 180.000(6) 2_757 .
C32B O7 C32A 45.3(9) 2_757 2_757
C32B O7 C32A 134.7(9) . 2_757
C32B O7 C32A 134.7(9) 2_757 .
C32B O7 C32A 45.3(9) . .
C32A O7 C32A 179.998(5) 2_757 .
Si6 C17 H17A 109.5 . .
Si6 C17 H17B 109.5 . .
H17A C17 H17B 109.5 . .
Si6 C17 H17C 109.5 . .
H17A C17 H17C 109.5 . .
H17B C17 H17C 109.5 . .
C31 C32A O7 133.1(15) . .
C32A C31 C32B 45.2(10) . .
O7 C32B C31 136.3(16) . .

loop_
_geom_bond_atom_site_label_1
_geom_bond_atom_site_label_2
_geom_bond_distance
_geom_bond_site_symmetry_2
Th1 N2 2.307(3) .
Th1 N1 2.349(3) .
Th1 N3 2.379(3) .
Th1 Te1 3.1076(4) .
Th1 Te2 3.2375(4) .
Te1 Te2 2.7525(5) .
Te1 K1 3.6534(9) .
Te2 K1 3.6682(9) .
K1 O4 2.746(3) .
K1 O6 2.816(3) .
K1 O1 2.832(3) .
K1 O2 2.842(3) .
K1 O3 2.866(3) .
K1 O5 2.886(3) .
N3 Si6 1.733(3) .
N3 Si5 1.742(3) .
Si2 N1 1.723(3) .
Si2 C5 1.875(4) .
Si2 C6 1.877(4) .
Si2 C4 1.877(4) .
Si5 C14 1.871(4) .
Si5 C13 1.876(4) .
Si5 C15 1.884(4) .
Si4 N2 1.738(3) .
Si4 C10 1.860(4) .
Si4 C11 1.874(4) .
Si4 C12 1.886(4) .
Si1 N1 1.736(3) .
Si1 C1 1.868(4) .
Si1 C2 1.874(4) .
Si1 C3 1.888(4) .
Si6 C16 1.874(4) .
Si6 C18 1.880(4) .
Si6 C17 1.881(4) .
N2 Si3 1.736(3) .
O4 C24 1.417(4) .
O4 C25 1.421(4) .
O5 C27 1.421(5) .
O5 C26 1.425(5) .
O3 C23 1.411(5) .
O3 C22 1.417(5) .
O6 C29 1.411(6) .
O6 C28 1.432(5) .
O2 C20 1.416(6) .
O2 C21 1.432(6) .
Si3 C8 1.870(4) .
Si3 C9 1.872(4) .
Si3 C7 1.873(4) .
C6 H6A 0.9800 .
C6 H6B 0.9800 .
C6 H6C 0.9800 .
O1 C19 1.417(6) .
O1 C30 1.433(7) .
C14 H14A 0.9800 .
C14 H14B 0.9800 .
C14 H14C 0.9800 .
C12 H12A 0.9800 .
C12 H12B 0.9800 .
C12 H12C 0.9800 .
C4 H4A 0.9800 .
C4 H4B 0.9800 .
C4 H4C 0.9800 .
C13 H13A 0.9800 .
C13 H13B 0.9800 .
C13 H13C 0.9800 .
C18 H18A 0.9800 .
C18 H18B 0.9800 .
C18 H18C 0.9800 .
C24 C23 1.497(6) .
C24 H24A 0.9900 .
C24 H24B 0.9900 .
C20 C19 1.491(8) .
C20 H20A 0.9900 .
C20 H20B 0.9900 .
C23 H23A 0.9900 .
C23 H23B 0.9900 .
C5 H5A 0.9800 .
C5 H5B 0.9800 .
C5 H5C 0.9800 .
C26 C25 1.507(5) .
C26 H26A 0.9900 .
C26 H26B 0.9900 .
C29 C30 1.493(7) .
C29 H29A 0.9900 .
C29 H29B 0.9900 .
C21 C22 1.476(7) .
C21 H21A 0.9900 .
C21 H21B 0.9900 .
C3 H3A 0.9800 .
C3 H3B 0.9800 .
C3 H3C 0.9800 .
C16 H16A 0.9800 .
C16 H16B 0.9800 .
C16 H16C 0.9800 .
C27 C28 1.499(7) .
C27 H27A 0.9900 .
C27 H27B 0.9900 .
C11 H11A 0.9800 .
C11 H11B 0.9800 .
C11 H11C 0.9800 .
C30 H30A 0.9900 .
C30 H30B 0.9900 .
C28 H28A 0.9900 .
C28 H28B 0.9900 .
C9 H9A 0.9800 .
C9 H9B 0.9800 .
C9 H9C 0.9800 .
C19 H19A 0.9900 .
C19 H19B 0.9900 .
C2 H2A 0.9800 .
C2 H2B 0.9800 .
C2 H2C 0.9800 .
C25 H25A 0.9900 .
C25 H25B 0.9900 .
C8 H8A 0.9800 .
C8 H8B 0.9800 .
C8 H8C 0.9800 .
C22 H22A 0.9900 .
C22 H22B 0.9900 .
C7 H7A 0.9800 .
C7 H7B 0.9800 .
C7 H7C 0.9800 .
C15 H15A 0.9800 .
C15 H15B 0.9800 .
C15 H15C 0.9800 .
C1 H1A 0.9800 .
C1 H1B 0.9800 .
C1 H1C 0.9800 .
C10 H10A 0.9800 .
C10 H10B 0.9800 .
C10 H10C 0.9800 .
O7 C32B 1.229(19) 2_757
O7 C32B 1.229(19) .
O7 C32A 1.370(16) 2_757
O7 C32A 1.370(16) .
C17 H17A 0.9800 .
C17 H17B 0.9800 .
C17 H17C 0.9800 .
C32A C31 1.248(19) .
C31 C32B 1.36(2) .
